data_7001395
loop_
_publ_author_name
'Kabir, S. E.'
'Alam, J.'
'Ghosh, S.'
'Kundu, K.'
'Hogarth, G.'
'Tocher, D. A.'
'Hossain, G. M. G.'
'Roesky, H. W.'

_publ_section_title
;
 Synthesis, structure and reactivity of tetranuclear square-type
 complexes of rhenium and manganese bearing pyrimidine-2-thiolate
 (pymS) ligands: versatile and efficient precursors for mono- and
 polynuclear compounds containing M(CO)3 (M = Re, Mn) fragments
;
_journal_issue 23
_journal_name_full 'Dalton Transactions'
_journal_page_first 4458
_journal_page_last 4467
_journal_paper_doi 10.1039/b815337j
_journal_year 2009
_chemical_formula_moiety '(C58 H51 N2 O2 P4 Re S) 0.25(CH2Cl2)'
_chemical_formula_sum 'C58.25 H51.5 Cl0.5 N2 O2 P4 Re S'
_chemical_formula_weight 1171.38
_chemical_name_systematic
;
?
;
_space_group_IT_number 62
_symmetry_cell_setting orthorhombic
_symmetry_space_group_name_Hall '-P 2ac 2n'
_symmetry_space_group_name_H-M 'P n m a'
_atom_sites_solution_hydrogens geom
_atom_sites_solution_primary direct
_atom_sites_solution_secondary difmap
_audit_creation_method SHELXL-97
_cell_angle_alpha 90.00
_cell_angle_beta 90.00
_cell_angle_gamma 90.00
_cell_formula_units_Z 4
_cell_length_a 22.3720(4)
_cell_length_b 22.5986(5)
_cell_length_c 10.7794(2)
_cell_measurement_reflns_used 5279
_cell_measurement_temperature 120(2)
_cell_measurement_theta_max 27.48
_cell_measurement_theta_min 2.91
_cell_volume 5449.80(19)
_computing_cell_refinement 'DENZO and COLLECT'
_computing_data_collection 'DENZO (Otwinowski & Minor, 1997) and COLLECT (Hooft, 1998)'
_computing_data_reduction 'DENZO and COLLECT'
_computing_molecular_graphics 'ORTEP3 for windows (Farrugia, 1997)'
_computing_publication_material 'WinGX (Farrugia, 1999)'
_computing_structure_refinement 'SHELXL-97 (Sheldrick, 1997)'
_computing_structure_solution 'SHELXS-97 (Sheldrick, 1990)'
_diffrn_ambient_temperature 120(2)
_diffrn_measured_fraction_theta_full 0.826
_diffrn_measured_fraction_theta_max 0.826
_diffrn_measurement_device_type 'Nonius KappaCCD'
_diffrn_measurement_method '\w scans'
_diffrn_radiation_monochromator graphite
_diffrn_radiation_source 'fine-focus sealed tube'
_diffrn_radiation_type MoK\a
_diffrn_radiation_wavelength 0.71073
_diffrn_reflns_av_R_equivalents 0.0532
_diffrn_reflns_av_sigmaI/netI 0.0538
_diffrn_reflns_limit_h_max 29
_diffrn_reflns_limit_h_min -29
_diffrn_reflns_limit_k_max 29
_diffrn_reflns_limit_k_min -29
_diffrn_reflns_limit_l_max 9
_diffrn_reflns_limit_l_min -9
_diffrn_reflns_number 25837
_diffrn_reflns_theta_full 27.47
_diffrn_reflns_theta_max 27.47
_diffrn_reflns_theta_min 1.82
_diffrn_standards_decay_% 0
_exptl_absorpt_coefficient_mu 2.453
_exptl_absorpt_correction_T_max 0.7915
_exptl_absorpt_correction_T_min 0.6397
_exptl_absorpt_correction_type multi-scan
_exptl_absorpt_process_details
;
[Blessing, Acta Cryst. (1995)]
;
_exptl_crystal_colour Yellow
_exptl_crystal_density_diffrn 1.428
_exptl_crystal_density_method 'not measured'
_exptl_crystal_description Block
_exptl_crystal_F_000 2362
_exptl_crystal_size_max 0.20
_exptl_crystal_size_mid 0.10
_exptl_crystal_size_min 0.10
_refine_diff_density_max 0.600
_refine_diff_density_min -1.249
_refine_diff_density_rms 0.100
_refine_ls_extinction_method none
_refine_ls_goodness_of_fit_ref 1.046
_refine_ls_hydrogen_treatment constr
_refine_ls_matrix_type full
_refine_ls_number_parameters 334
_refine_ls_number_reflns 5279
_refine_ls_number_restraints 6
_refine_ls_restrained_S_all 1.051
_refine_ls_R_factor_all 0.0448
_refine_ls_R_factor_gt 0.0320
_refine_ls_shift/su_max 0.000
_refine_ls_shift/su_mean 0.000
_refine_ls_structure_factor_coef Fsqd
_refine_ls_weighting_details 'calc w=1/[\s^2^(Fo^2^)+(0.0218P)^2^+5.1486P] where P=(Fo^2^+2Fc^2^)/3'
_refine_ls_weighting_scheme calc
_refine_ls_wR_factor_gt 0.0703
_refine_ls_wR_factor_ref 0.0739
_reflns_number_gt 4234
_reflns_number_total 5279
_reflns_threshold_expression >2sigma(I)
_cod_data_source_file b815337j.txt
_cod_data_source_block comp10
_cod_depositor_comments
;
The following automatic conversions were performed:
'_symmetry_cell_setting' value 'Orthorhombic' changed to 'orthorhombic'
according to '/home/saulius/struct/CIF-dictionaries/cif_core.dic'
dictionary named 'cif_core.dic' version 2.4.1 from 2010-06-29.

Automatic conversion script
Id: cif_fix_enum 1527 2010-12-29 10:47:43Z saulius 
;
_cod_original_sg_symbol_H-M Pnma
_cod_original_formula_sum 'C58.25 H51.50 Cl0.50 N2 O2 P4 Re S'
_cod_database_code 7001395

loop_
_symmetry_equiv_pos_as_xyz
'x, y, z'
'-x+1/2, -y, z+1/2'
'-x, y+1/2, -z'
'x+1/2, -y+1/2, -z+1/2'
'-x, -y, -z'
'x-1/2, y, -z-1/2'
'x, -y-1/2, z'
'-x-1/2, y-1/2, z-1/2'

loop_
_atom_site_label
_atom_site_type_symbol
_atom_site_fract_x
_atom_site_fract_y
_atom_site_fract_z
_atom_site_U_iso_or_equiv
_atom_site_adp_type
_atom_site_occupancy
_atom_site_symmetry_multiplicity
_atom_site_calc_flag
_atom_site_refinement_flags
_atom_site_disorder_assembly
_atom_site_disorder_group
Re1 Re 0.116834(9) 0.2500 0.115265(17) 0.02319(8) Uani 1 2 d S . .
S1 S 0.20899(6) 0.2500 0.25346(15) 0.0422(4) Uani 1 2 d S . .
P1 P 0.11679(4) 0.35609(4) 0.12252(8) 0.0262(2) Uani 1 1 d . A .
P2 P 0.30428(6) 0.41307(7) 0.05273(18) 0.0830(5) Uani 1 1 d . . .
O1 O -0.01019(17) 0.2500 0.0143(4) 0.0418(10) Uani 1 2 d S . .
O2 O 0.17472(19) 0.2500 -0.1423(4) 0.0494(11) Uani 1 2 d S . .
N1 N 0.0982(2) 0.2500 0.3131(4) 0.0333(11) Uani 1 2 d S . .
N2 N 0.1642(3) 0.2500 0.4877(6) 0.0617(17) Uani 1 2 d S . .
C1 C 0.0380(2) 0.2500 0.0509(5) 0.0313(12) Uani 1 2 d S . .
C2 C 0.1520(2) 0.2500 -0.0453(6) 0.0356(13) Uani 1 2 d S . .
C3 C 0.1535(3) 0.2500 0.3675(5) 0.0297(13) Uani 1 2 d S . .
C4 C 0.1169(4) 0.2500 0.5658(6) 0.0566(19) Uani 1 2 d SU . .
H4 H 0.1229 0.2500 0.6531 0.068 Uiso 1 2 calc SR . .
C5 C 0.0592(4) 0.2500 0.5172(6) 0.061(2) Uani 1 2 d S . .
H5 H 0.0256 0.2500 0.5712 0.074 Uiso 1 2 calc SR . .
C6 C 0.0509(3) 0.2500 0.3892(6) 0.0433(16) Uani 1 2 d S . .
H6 H 0.0116 0.2500 0.3558 0.052 Uiso 1 2 calc SR . .
C7 C 0.06982(10) 0.38481(11) 0.24893(19) 0.0307(9) Uani 1 1 d G . .
C8 C 0.09391(9) 0.41082(12) 0.3545(2) 0.0416(10) Uani 1 1 d G . .
H8 H 0.1358 0.4175 0.3600 0.050 Uiso 1 1 calc R . .
C9 C 0.05678(13) 0.42711(12) 0.45212(19) 0.0498(12) Uani 1 1 d G . .
H9 H 0.0732 0.4449 0.5243 0.060 Uiso 1 1 calc R . .
C10 C -0.00445(12) 0.41738(12) 0.4441(2) 0.0492(12) Uani 1 1 d G . .
H10 H -0.0298 0.4285 0.5108 0.059 Uiso 1 1 calc R . .
C11 C -0.02854(8) 0.39137(12) 0.3385(3) 0.0440(11) Uani 1 1 d G . .
H11 H -0.0704 0.3847 0.3330 0.053 Uiso 1 1 calc R . .
C12 C 0.00859(10) 0.37509(11) 0.2409(2) 0.0366(9) Uani 1 1 d G . .
H12 H -0.0079 0.3573 0.1687 0.044 Uiso 1 1 calc R . .
C13 C 0.08673(12) 0.39710(10) -0.01119(19) 0.0325(9) Uani 1 1 d G . .
C14 C 0.08301(13) 0.45838(10) -0.0032(2) 0.0480(11) Uani 1 1 d G . .
H14 H 0.0952 0.4780 0.0705 0.058 Uiso 1 1 calc R . .
C15 C 0.06141(14) 0.49092(8) -0.1030(3) 0.0532(12) Uani 1 1 d G . .
H15 H 0.0589 0.5328 -0.0976 0.064 Uiso 1 1 calc R . .
C16 C 0.04353(13) 0.46218(11) -0.2108(2) 0.0518(12) Uani 1 1 d G . .
H16 H 0.0288 0.4844 -0.2791 0.062 Uiso 1 1 calc R . .
C17 C 0.04725(13) 0.40090(11) -0.21881(19) 0.0522(12) Uani 1 1 d G . .
H17 H 0.0350 0.3813 -0.2925 0.063 Uiso 1 1 calc R . .
C18 C 0.06885(13) 0.36836(8) -0.1190(2) 0.0408(10) Uani 1 1 d G . .
H18 H 0.0714 0.3265 -0.1244 0.049 Uiso 1 1 calc R . .
C19 C 0.18912(17) 0.39220(17) 0.1450(4) 0.0389(10) Uani 1 1 d . . .
H19A H 0.1837 0.4357 0.1478 0.047 Uiso 1 1 calc R A .
H19B H 0.2068 0.3794 0.2247 0.047 Uiso 1 1 calc R . .
C20 C 0.23126(17) 0.37571(19) 0.0374(4) 0.0494(12) Uani 1 1 d . A .
H20A H 0.2126 0.3872 -0.0423 0.059 Uiso 1 1 calc R . .
H20B H 0.2374 0.3323 0.0364 0.059 Uiso 1 1 calc R . .
C21 C 0.28406(15) 0.49108(13) 0.0312(4) 0.0674(15) Uani 1 1 d G A .
C22 C 0.30860(15) 0.5318(2) 0.1134(3) 0.0804(18) Uani 1 1 d G . .
H22 H 0.3354 0.5188 0.1761 0.096 Uiso 1 1 calc R A .
C23 C 0.2939(2) 0.59135(19) 0.1038(4) 0.091(2) Uani 1 1 d G A .
H23 H 0.3106 0.6192 0.1600 0.109 Uiso 1 1 calc R . .
C24 C 0.2546(2) 0.61024(13) 0.0121(5) 0.096(2) Uani 1 1 d G . .
H24 H 0.2445 0.6510 0.0056 0.115 Uiso 1 1 calc R A .
C25 C 0.23007(15) 0.56956(19) -0.0701(4) 0.0796(18) Uani 1 1 d G A .
H25 H 0.2032 0.5825 -0.1328 0.096 Uiso 1 1 calc R . .
C26 C 0.24479(15) 0.50998(16) -0.0606(3) 0.0751(16) Uani 1 1 d G . .
H26 H 0.2280 0.4822 -0.1168 0.090 Uiso 1 1 calc R A .
C27 C 0.3428(3) 0.3923(3) -0.0696(6) 0.043(3) Uani 0.50 1 d PG A 1
C28 C 0.3654(3) 0.3350(3) -0.0623(6) 0.056(3) Uani 0.50 1 d PG A 1
H28 H 0.3602 0.3126 0.0115 0.067 Uiso 0.50 1 calc PR A 1
C29 C 0.3954(3) 0.3106(3) -0.1629(8) 0.069(3) Uani 0.50 1 d PG A 1
H29 H 0.4108 0.2715 -0.1579 0.083 Uiso 0.50 1 calc PR A 1
C30 C 0.4029(3) 0.3435(4) -0.2709(7) 0.074(4) Uani 0.50 1 d PG A 1
H30 H 0.4235 0.3268 -0.3396 0.088 Uiso 0.50 1 calc PR A 1
C31 C 0.3804(4) 0.4007(4) -0.2782(6) 0.073(5) Uani 0.50 1 d PG A 1
H31 H 0.3855 0.4231 -0.3519 0.088 Uiso 0.50 1 calc PR A 1
C32 C 0.3503(4) 0.4251(3) -0.1775(7) 0.059(4) Uani 0.50 1 d PG A 1
H32 H 0.3349 0.4642 -0.1825 0.071 Uiso 0.50 1 calc PR A 1
C27' C 0.3307(3) 0.3872(4) -0.1338(7) 0.057(4) Uani 0.50 1 d PG A 2
C28' C 0.3162(3) 0.3325(3) -0.1841(7) 0.075(3) Uani 0.50 1 d PG A 2
H28' H 0.2890 0.3071 -0.1421 0.090 Uiso 0.50 1 calc PR A 2
C29' C 0.3413(4) 0.3148(3) -0.2960(7) 0.094(4) Uani 0.50 1 d PG A 2
H29' H 0.3314 0.2773 -0.3304 0.113 Uiso 0.50 1 calc PR A 2
C30' C 0.3810(4) 0.3518(5) -0.3576(7) 0.093(5) Uani 0.50 1 d PG A 2
H30' H 0.3982 0.3397 -0.4341 0.112 Uiso 0.50 1 calc PR A 2
C31' C 0.3956(3) 0.4066(4) -0.3073(10) 0.090(6) Uani 0.50 1 d PG A 2
H31' H 0.4228 0.4319 -0.3494 0.108 Uiso 0.50 1 calc PR A 2
C32' C 0.3704(4) 0.4243(3) -0.1954(10) 0.109(9) Uani 0.50 1 d PG A 2
H32' H 0.3804 0.4617 -0.1610 0.131 Uiso 0.50 1 calc PR A 2
C33 C 0.8522(10) 0.2500 0.096(2) 0.048(6) Uani 0.25 2 d SP . .
H33A H 0.8807 0.2500 0.0254 0.057 Uiso 0.25 2 calc SPR . .
H33B H 0.8112 0.2500 0.0611 0.057 Uiso 0.25 2 calc SPR . .
Cl1 Cl 0.8627(2) 0.3133(3) 0.1840(7) 0.087(2) Uani 0.25 1 d P . .

loop_
_atom_site_aniso_label
_atom_site_aniso_U_11
_atom_site_aniso_U_22
_atom_site_aniso_U_33
_atom_site_aniso_U_23
_atom_site_aniso_U_13
_atom_site_aniso_U_12
Re1 0.02385(11) 0.02353(11) 0.02218(16) 0.000 -0.00149(10) 0.000
S1 0.0394(8) 0.0320(8) 0.0550(11) 0.000 -0.0198(8) 0.000
P1 0.0275(5) 0.0236(5) 0.0275(6) 0.0028(4) -0.0017(4) -0.0019(4)
P2 0.0336(7) 0.0742(10) 0.1411(15) 0.0573(10) -0.0071(8) -0.0149(7)
O1 0.033(2) 0.040(2) 0.052(3) 0.000 -0.0057(19) 0.000
O2 0.048(3) 0.072(3) 0.028(3) 0.000 0.013(2) 0.000
N1 0.045(3) 0.019(2) 0.036(3) 0.000 -0.004(2) 0.000
N2 0.106(5) 0.039(3) 0.040(4) 0.000 -0.033(4) 0.000
C1 0.037(3) 0.024(3) 0.033(3) 0.000 -0.003(3) 0.000
C2 0.027(3) 0.039(3) 0.040(4) 0.000 0.003(3) 0.000
C3 0.054(4) 0.015(2) 0.020(4) 0.000 -0.019(3) 0.000
C4 0.110(6) 0.053(4) 0.006(3) 0.000 -0.004(4) 0.000
C5 0.109(7) 0.046(4) 0.029(5) 0.000 0.017(4) 0.000
C6 0.056(4) 0.028(3) 0.046(5) 0.000 0.010(3) 0.000
C7 0.043(2) 0.0201(19) 0.029(2) 0.0046(15) 0.0024(19) 0.0029(17)
C8 0.050(2) 0.038(2) 0.037(3) -0.0005(19) -0.003(2) -0.001(2)
C9 0.067(3) 0.051(3) 0.032(3) -0.005(2) -0.001(2) 0.005(3)
C10 0.072(3) 0.041(3) 0.034(3) 0.005(2) 0.014(2) 0.019(2)
C11 0.048(3) 0.039(2) 0.046(3) 0.007(2) 0.011(2) 0.014(2)
C12 0.042(2) 0.031(2) 0.037(3) 0.0016(17) 0.000(2) 0.0063(19)
C13 0.032(2) 0.032(2) 0.034(2) 0.0096(17) 0.0000(18) 0.0040(18)
C14 0.068(3) 0.034(2) 0.042(3) 0.0060(19) -0.007(2) 0.007(2)
C15 0.073(3) 0.034(2) 0.052(3) 0.009(2) -0.007(2) 0.012(2)
C16 0.060(3) 0.051(3) 0.044(3) 0.027(2) -0.003(2) 0.010(2)
C17 0.074(3) 0.044(3) 0.039(3) 0.011(2) -0.010(2) 0.002(2)
C18 0.053(3) 0.035(2) 0.034(3) 0.0076(19) -0.004(2) 0.001(2)
C19 0.035(2) 0.033(2) 0.049(3) 0.0077(19) -0.0095(19) -0.0104(19)
C20 0.031(2) 0.047(3) 0.070(3) 0.019(2) 0.004(2) -0.006(2)
C21 0.042(3) 0.070(4) 0.090(4) 0.032(3) 0.005(3) -0.017(3)
C22 0.068(4) 0.091(5) 0.082(4) 0.026(4) 0.010(3) -0.020(4)
C23 0.095(5) 0.086(5) 0.091(5) 0.003(4) 0.027(4) -0.015(4)
C24 0.093(5) 0.076(5) 0.120(6) 0.024(4) 0.055(4) -0.006(4)
C25 0.053(3) 0.074(4) 0.112(5) 0.043(4) 0.020(3) 0.001(3)
C26 0.050(3) 0.062(4) 0.113(4) 0.038(3) 0.001(3) -0.012(3)
C27 0.034(5) 0.058(7) 0.038(7) 0.015(5) -0.013(5) -0.023(5)
C28 0.039(5) 0.061(7) 0.068(7) -0.010(5) -0.005(5) -0.001(5)
C29 0.046(6) 0.062(7) 0.100(9) -0.012(7) -0.005(6) 0.000(5)
C30 0.068(8) 0.078(10) 0.075(10) -0.031(7) 0.011(6) -0.018(7)
C31 0.052(8) 0.082(11) 0.085(11) 0.011(8) 0.038(8) -0.030(8)
C32 0.055(8) 0.042(7) 0.080(9) -0.004(6) 0.007(7) -0.018(6)
C27' 0.026(5) 0.057(7) 0.088(11) 0.035(7) -0.001(6) 0.010(5)
C28' 0.069(7) 0.054(7) 0.102(9) 0.029(6) 0.025(7) 0.005(6)
C29' 0.118(11) 0.071(8) 0.093(9) 0.030(7) 0.069(8) 0.036(8)
C30' 0.084(10) 0.075(9) 0.122(12) 0.046(9) 0.036(9) 0.043(8)
C31' 0.045(8) 0.110(13) 0.115(12) 0.073(10) 0.045(8) 0.029(8)
C32' 0.040(8) 0.111(16) 0.18(2) 0.101(15) 0.020(10) 0.017(8)
C33 0.019(11) 0.065(17) 0.058(16) 0.000 0.022(11) 0.000
Cl1 0.051(3) 0.060(4) 0.149(6) -0.042(4) -0.019(3) -0.005(3)

loop_
_atom_type_symbol
_atom_type_description
_atom_type_scat_dispersion_real
_atom_type_scat_dispersion_imag
_atom_type_scat_source
C C 0.0033 0.0016 'International Tables Vol C Tables 4.2.6.8 and 6.1.1.4'
H H 0.0000 0.0000 'International Tables Vol C Tables 4.2.6.8 and 6.1.1.4'
N N 0.0061 0.0033 'International Tables Vol C Tables 4.2.6.8 and 6.1.1.4'
O O 0.0106 0.0060 'International Tables Vol C Tables 4.2.6.8 and 6.1.1.4'
P P 0.1023 0.0942 'International Tables Vol C Tables 4.2.6.8 and 6.1.1.4'
S S 0.1246 0.1234 'International Tables Vol C Tables 4.2.6.8 and 6.1.1.4'
Re Re -1.0185 7.2310 'International Tables Vol C Tables 4.2.6.8 and 6.1.1.4'
Cl Cl 0.1484 0.1585 'International Tables Vol C Tables 4.2.6.8 and 6.1.1.4'

loop_
_geom_angle_atom_site_label_1
_geom_angle_atom_site_label_2
_geom_angle_atom_site_label_3
_geom_angle
_geom_angle_site_symmetry_1
_geom_angle_site_symmetry_3
_geom_angle_publ_flag
C1 Re1 C2 93.0(2) . . ?
C1 Re1 N1 100.4(2) . . ?
C2 Re1 N1 166.6(2) . . ?
C1 Re1 P1 90.66(2) . . ?
C2 Re1 P1 91.71(2) . . ?
N1 Re1 P1 88.16(2) . . ?
C1 Re1 P1 90.66(2) . 7_565 ?
C2 Re1 P1 91.71(2) . 7_565 ?
N1 Re1 P1 88.16(2) . 7_565 ?
P1 Re1 P1 176.26(4) . 7_565 ?
C1 Re1 S1 165.63(16) . . ?
C2 Re1 S1 101.40(17) . . ?
N1 Re1 S1 65.21(13) . . ?
P1 Re1 S1 88.93(2) . . ?
P1 Re1 S1 88.93(2) 7_565 . ?
C3 S1 Re1 80.60(18) . . ?
C19 P1 C7 104.49(16) . . ?
C19 P1 C13 101.67(15) . . ?
C7 P1 C13 101.17(12) . . ?
C19 P1 Re1 116.74(14) . . ?
C7 P1 Re1 112.16(9) . . ?
C13 P1 Re1 118.54(9) . . ?
C27 P2 C21 107.6(3) . . ?
C27 P2 C20 105.1(3) . . ?
C21 P2 C20 102.11(19) . . ?
C27 P2 C27' 16.2(3) . . ?
C21 P2 C27' 102.0(3) . . ?
C20 P2 C27' 92.0(3) . . ?
C6 N1 C3 116.9(5) . . ?
C6 N1 Re1 138.8(4) . . ?
C3 N1 Re1 104.3(4) . . ?
C3 N2 C4 118.0(6) . . ?
O1 C1 Re1 178.6(5) . . ?
O2 C2 Re1 178.5(5) . . ?
N2 C3 N1 125.8(6) . . ?
N2 C3 S1 124.3(5) . . ?
N1 C3 S1 109.9(4) . . ?
N2 C4 C5 119.4(6) . . ?
N2 C4 H4 120.3 . . ?
C5 C4 H4 120.3 . . ?
C6 C5 C4 119.7(7) . . ?
C6 C5 H5 120.1 . . ?
C4 C5 H5 120.1 . . ?
N1 C6 C5 120.1(6) . . ?
N1 C6 H6 119.9 . . ?
C5 C6 H6 119.9 . . ?
C8 C7 C12 120.0 . . ?
C8 C7 P1 122.31(14) . . ?
C12 C7 P1 117.46(14) . . ?
C9 C8 C7 120.0 . . ?
C9 C8 H8 120.0 . . ?
C7 C8 H8 120.0 . . ?
C8 C9 C10 120.0 . . ?
C8 C9 H9 120.0 . . ?
C10 C9 H9 120.0 . . ?
C11 C10 C9 120.0 . . ?
C11 C10 H10 120.0 . . ?
C9 C10 H10 120.0 . . ?
C10 C11 C12 120.0 . . ?
C10 C11 H11 120.0 . . ?
C12 C11 H11 120.0 . . ?
C11 C12 C7 120.0 . . ?
C11 C12 H12 120.0 . . ?
C7 C12 H12 120.0 . . ?
C14 C13 C18 120.0 . . ?
C14 C13 P1 118.36(14) . . ?
C18 C13 P1 121.63(14) . . ?
C13 C14 C15 120.0 . . ?
C13 C14 H14 120.0 . . ?
C15 C14 H14 120.0 . . ?
C14 C15 C16 120.0 . . ?
C14 C15 H15 120.0 . . ?
C16 C15 H15 120.0 . . ?
C17 C16 C15 120.0 . . ?
C17 C16 H16 120.0 . . ?
C15 C16 H16 120.0 . . ?
C16 C17 C18 120.0 . . ?
C16 C17 H17 120.0 . . ?
C18 C17 H17 120.0 . . ?
C17 C18 C13 120.0 . . ?
C17 C18 H18 120.0 . . ?
C13 C18 H18 120.0 . . ?
C20 C19 P1 109.5(3) . . ?
C20 C19 H19A 109.8 . . ?
P1 C19 H19A 109.8 . . ?
C20 C19 H19B 109.8 . . ?
P1 C19 H19B 109.8 . . ?
H19A C19 H19B 108.2 . . ?
C19 C20 P2 111.3(3) . . ?
C19 C20 H20A 109.4 . . ?
P2 C20 H20A 109.4 . . ?
C19 C20 H20B 109.4 . . ?
P2 C20 H20B 109.4 . . ?
H20A C20 H20B 108.0 . . ?
C22 C21 C26 120.0 . . ?
C22 C21 P2 117.2(3) . . ?
C26 C21 P2 122.8(3) . . ?
C21 C22 C23 120.0 . . ?
C21 C22 H22 120.0 . . ?
C23 C22 H22 120.0 . . ?
C24 C23 C22 120.0 . . ?
C24 C23 H23 120.0 . . ?
C22 C23 H23 120.0 . . ?
C25 C24 C23 120.0 . . ?
C25 C24 H24 120.0 . . ?
C23 C24 H24 120.0 . . ?
C26 C25 C24 120.0 . . ?
C26 C25 H25 120.0 . . ?
C24 C25 H25 120.0 . . ?
C25 C26 C21 120.0 . . ?
C25 C26 H26 120.0 . . ?
C21 C26 H26 120.0 . . ?
C28 C27 C32 120.0 . . ?
C28 C27 P2 114.3(5) . . ?
C32 C27 P2 125.6(5) . . ?
C27 C28 C29 120.0 . . ?
C27 C28 H28 120.0 . . ?
C29 C28 H28 120.0 . . ?
C30 C29 C28 120.0 . . ?
C30 C29 H29 120.0 . . ?
C28 C29 H29 120.0 . . ?
C31 C30 C29 120.0 . . ?
C31 C30 H30 120.0 . . ?
C29 C30 H30 120.0 . . ?
C30 C31 C32 120.0 . . ?
C30 C31 H31 120.0 . . ?
C32 C31 H31 120.0 . . ?
C31 C32 C27 120.0 . . ?
C31 C32 H32 120.0 . . ?
C27 C32 H32 120.0 . . ?
C28' C27' C32' 120.0 . . ?
C28' C27' P2 122.4(5) . . ?
C32' C27' P2 117.0(5) . . ?
C29' C28' C27' 120.0 . . ?
C29' C28' H28' 120.0 . . ?
C27' C28' H28' 120.0 . . ?
C28' C29' C30' 120.0 . . ?
C28' C29' H29' 120.0 . . ?
C30' C29' H29' 120.0 . . ?
C31' C30' C29' 120.0 . . ?
C31' C30' H30' 120.0 . . ?
C29' C30' H30' 120.0 . . ?
C32' C31' C30' 120.0 . . ?
C32' C31' H31' 120.0 . . ?
C30' C31' H31' 120.0 . . ?
C31' C32' C27' 120.0 . . ?
C31' C32' H32' 120.0 . . ?
C27' C32' H32' 120.0 . . ?
Cl1 C33 Cl1 111.1(14) . 7_565 ?
Cl1 C33 H33A 109.4 . . ?
Cl1 C33 H33A 109.4 7_565 . ?
Cl1 C33 H33B 109.4 . . ?
Cl1 C33 H33B 109.4 7_565 . ?
H33A C33 H33B 108.0 . . ?

loop_
_geom_bond_atom_site_label_1
_geom_bond_atom_site_label_2
_geom_bond_distance
_geom_bond_site_symmetry_2
_geom_bond_publ_flag
Re1 C1 1.896(6) . ?
Re1 C2 1.901(6) . ?
Re1 N1 2.173(5) . ?
Re1 P1 2.3988(9) . ?
Re1 P1 2.3988(9) 7_565 ?
Re1 S1 2.5436(14) . ?
S1 C3 1.747(6) . ?
P1 C19 1.828(4) . ?
P1 C7 1.839(2) . ?
P1 C13 1.8408(19) . ?
P2 C27 1.644(6) . ?
P2 C21 1.835(3) . ?
P2 C20 1.846(4) . ?
P2 C27' 2.176(7) . ?
O1 C1 1.147(6) . ?
O2 C2 1.163(6) . ?
N1 C6 1.339(7) . ?
N1 C3 1.370(7) . ?
N2 C3 1.317(7) . ?
N2 C4 1.353(9) . ?
C4 C5 1.393(10) . ?
C4 H4 0.9500 . ?
C5 C6 1.392(8) . ?
C5 H5 0.9500 . ?
C6 H6 0.9500 . ?
C7 C8 1.3900 . ?
C7 C12 1.3900 . ?
C8 C9 1.3900 . ?
C8 H8 0.9500 . ?
C9 C10 1.3900 . ?
C9 H9 0.9500 . ?
C10 C11 1.3900 . ?
C10 H10 0.9500 . ?
C11 C12 1.3900 . ?
C11 H11 0.9500 . ?
C12 H12 0.9500 . ?
C13 C14 1.3900 . ?
C13 C18 1.3900 . ?
C14 C15 1.3900 . ?
C14 H14 0.9500 . ?
C15 C16 1.3900 . ?
C15 H15 0.9500 . ?
C16 C17 1.3900 . ?
C16 H16 0.9500 . ?
C17 C18 1.3900 . ?
C17 H17 0.9500 . ?
C18 H18 0.9500 . ?
C19 C20 1.540(6) . ?
C19 H19A 0.9900 . ?
C19 H19B 0.9900 . ?
C20 H20A 0.9900 . ?
C20 H20B 0.9900 . ?
C21 C22 1.3900 . ?
C21 C26 1.3900 . ?
C22 C23 1.3900 . ?
C22 H22 0.9500 . ?
C23 C24 1.3900 . ?
C23 H23 0.9500 . ?
C24 C25 1.3900 . ?
C24 H24 0.9500 . ?
C25 C26 1.3900 . ?
C25 H25 0.9500 . ?
C26 H26 0.9500 . ?
C27 C28 1.3900 . ?
C27 C32 1.3900 . ?
C28 C29 1.3900 . ?
C28 H28 0.9500 . ?
C29 C30 1.3900 . ?
C29 H29 0.9500 . ?
C30 C31 1.3900 . ?
C30 H30 0.9500 . ?
C31 C32 1.3900 . ?
C31 H31 0.9500 . ?
C32 H32 0.9500 . ?
C27' C28' 1.3900 . ?
C27' C32' 1.3900 . ?
C28' C29' 1.3900 . ?
C28' H28' 0.9500 . ?
C29' C30' 1.3900 . ?
C29' H29' 0.9500 . ?
C30' C31' 1.3900 . ?
C30' H30' 0.9500 . ?
C31' C32' 1.3900 . ?
C31' H31' 0.9500 . ?
C32' H32' 0.9500 . ?
C33 Cl1 1.734(15) . ?
C33 Cl1 1.734(15) 7_565 ?
C33 H33A 0.9900 . ?
C33 H33B 0.9900 . ?
